data_4087590
loop_
_publ_author_name
'Werl\'e, Christophe'
'Karmazin, Lydia'
'Bailly, Corinne'
'Ricard, Louis'
'Djukic, Jean-Pierre'

_publ_section_title
;
 Stabilization of an Electron-Unsaturated Pd(I)--Pd(I) Unit by Double
 Hemichelation
;
_journal_issue 12
_journal_name_full Organometallics
_journal_page_first 3055
_journal_paper_doi 10.1021/acs.organomet.5b00349
_journal_volume 34
_journal_year 2015
_chemical_formula_moiety 'C21 H20 Cr F N O3 Pd'
_chemical_formula_sum 'C21 H20 Cr F N O3 Pd'
_chemical_formula_weight 511.78
_space_group_crystal_system monoclinic
_space_group_IT_number 14
_space_group_name_Hall '-P 2ybc'
_space_group_name_H-M_alt 'P 1 21/c 1'
_atom_sites_solution_hydrogens geom
_audit_creation_method SHELXL-2013
_cell_angle_alpha 90
_cell_angle_beta 113.355(2)
_cell_angle_gamma 90
_cell_formula_units_Z 4
_cell_length_a 7.1911(4)
_cell_length_b 21.0851(12)
_cell_length_c 14.4066(6)
_cell_measurement_reflns_used 5583
_cell_measurement_temperature 173(2)
_cell_measurement_theta_max 28.00
_cell_measurement_theta_min 2.47
_cell_volume 2005.43(18)
_computing_cell_refinement 'Bruker SAINT'
_computing_data_collection 'Bruker APEX2'
_computing_data_reduction 'Bruker SAINT'
_computing_molecular_graphics 'Bruker SHELXTL'
_computing_publication_material 'Bruker SHELXTL'
_computing_structure_refinement 'SHELXL-2013 (Sheldrick 2013)'
_computing_structure_solution 'SHELXS-97 (Sheldrick 2008)'
_diffrn_ambient_temperature 173(2)
_diffrn_measured_fraction_theta_full 1.000
_diffrn_measured_fraction_theta_max 1.000
_diffrn_measurement_device_type 'Bruker APEX-II CCD'
_diffrn_measurement_method '\f and \w scans'
_diffrn_radiation_monochromator triumph
_diffrn_radiation_type MoK\a
_diffrn_radiation_wavelength 0.71073
_diffrn_reflns_av_R_equivalents 0.0279
_diffrn_reflns_av_unetI/netI 0.0308
_diffrn_reflns_Laue_measured_fraction_full 1.000
_diffrn_reflns_Laue_measured_fraction_max 1.000
_diffrn_reflns_limit_h_max 9
_diffrn_reflns_limit_h_min -9
_diffrn_reflns_limit_k_max 27
_diffrn_reflns_limit_k_min -25
_diffrn_reflns_limit_l_max 19
_diffrn_reflns_limit_l_min -15
_diffrn_reflns_number 14941
_diffrn_reflns_point_group_measured_fraction_full 1.000
_diffrn_reflns_point_group_measured_fraction_max 1.000
_diffrn_reflns_theta_full 25.242
_diffrn_reflns_theta_max 28.011
_diffrn_reflns_theta_min 1.818
_diffrn_source 'sealed tube'
_exptl_absorpt_coefficient_mu 1.469
_exptl_absorpt_correction_T_max 0.7456
_exptl_absorpt_correction_T_min 0.6458
_exptl_absorpt_correction_type multi-scan
_exptl_absorpt_process_details sadabs
_exptl_crystal_colour yellow
_exptl_crystal_density_diffrn 1.695
_exptl_crystal_description plate
_exptl_crystal_F_000 1024
_exptl_crystal_size_max 0.200
_exptl_crystal_size_mid 0.100
_exptl_crystal_size_min 0.040
_refine_diff_density_max 0.642
_refine_diff_density_min -0.605
_refine_diff_density_rms 0.081
_refine_ls_extinction_method none
_refine_ls_goodness_of_fit_ref 1.025
_refine_ls_hydrogen_treatment constr
_refine_ls_matrix_type full
_refine_ls_number_parameters 255
_refine_ls_number_reflns 4849
_refine_ls_number_restraints 0
_refine_ls_restrained_S_all 1.025
_refine_ls_R_factor_all 0.0396
_refine_ls_R_factor_gt 0.0275
_refine_ls_shift/su_max 0.003
_refine_ls_shift/su_mean 0.000
_refine_ls_structure_factor_coef Fsqd
_refine_ls_weighting_details 'w=1/[\s^2^(Fo^2^)+(0.0225P)^2^+2.0574P] where P=(Fo^2^+2Fc^2^)/3'
_refine_ls_weighting_scheme calc
_refine_ls_wR_factor_gt 0.0576
_refine_ls_wR_factor_ref 0.0613
_reflns_Friedel_coverage 0.000
_reflns_number_gt 4002
_reflns_number_total 4849
_reflns_threshold_expression 'I > 2\s(I)'
_cod_data_source_file om5b00349_si_002.cif
_cod_data_source_block 3b
_cod_original_cell_volume 2005.42(18)
_cod_original_sg_symbol_H-M 'P 21/c'
_cod_database_code 4087590
_shelx_space_group_comment
;
The symmetry employed for this shelxl refinement is uniquely defined
by the following loop, which should always be used as a source of
symmetry information in preference to the above space-group names.
They are only intended as comments.
;
_shelx_estimated_absorpt_t_min 0.758
_shelx_estimated_absorpt_t_max 0.944
_shelxl_version_number 2013-4

loop_
_space_group_symop_operation_xyz
'x, y, z'
'-x, y+1/2, -z+1/2'
'-x, -y, -z'
'x, -y-1/2, z-1/2'

loop_
_atom_site_label
_atom_site_type_symbol
_atom_site_fract_x
_atom_site_fract_y
_atom_site_fract_z
_atom_site_U_iso_or_equiv
_atom_site_adp_type
_atom_site_occupancy
_atom_site_site_symmetry_order
_atom_site_calc_flag
_atom_site_refinement_flags_posn
_atom_site_refinement_flags_adp
C1 C 0.1041(4) 1.02892(11) 0.27722(18) 0.0204(5) Uani 1 1 d . .
C2 C -0.0612(4) 1.05941(11) 0.28551(19) 0.0228(5) Uani 1 1 d . .
H2 H -0.1042 1.0477 0.3376 0.027 Uiso 1 1 calc R U
C3 C -0.1619(4) 1.10674(12) 0.2175(2) 0.0264(5) Uani 1 1 d . .
C4 C -0.1110(4) 1.12502(13) 0.1396(2) 0.0303(6) Uani 1 1 d . .
H4 H -0.1855 1.1570 0.0933 0.036 Uiso 1 1 calc R U
C5 C 0.0531(4) 1.09533(13) 0.1304(2) 0.0294(6) Uani 1 1 d . .
H5 H 0.0927 1.1072 0.0772 0.035 Uiso 1 1 calc R U
C6 C 0.1602(4) 1.04835(12) 0.19849(18) 0.0235(5) Uani 1 1 d . .
C7 C 0.3434(4) 1.01629(13) 0.1937(2) 0.0289(6) Uani 1 1 d . .
H7A H 0.3346 1.0170 0.1234 0.035 Uiso 1 1 calc R U
H7B H 0.4675 1.0393 0.2369 0.035 Uiso 1 1 calc R U
C8 C 0.5603(4) 0.92429(15) 0.2545(2) 0.0352(7) Uani 1 1 d . .
H8A H 0.5953 0.9281 0.1955 0.053 Uiso 1 1 calc R U
H8B H 0.5647 0.8796 0.2737 0.053 Uiso 1 1 calc R U
H8C H 0.6575 0.9485 0.3110 0.053 Uiso 1 1 calc R U
C9 C 0.2064(5) 0.91027(15) 0.1471(2) 0.0379(7) Uani 1 1 d . .
H9A H 0.2432 0.9102 0.0885 0.057 Uiso 1 1 calc R U
H9B H 0.0702 0.9280 0.1275 0.057 Uiso 1 1 calc R U
H9C H 0.2086 0.8667 0.1713 0.057 Uiso 1 1 calc R U
C10 C 0.5479(4) 0.82819(12) 0.45446(18) 0.0222(5) Uani 1 1 d . .
C11 C 0.7441(4) 0.84370(12) 0.52458(19) 0.0260(5) Uani 1 1 d . .
H11 H 0.7626 0.8779 0.5702 0.031 Uiso 1 1 calc R U
C12 C 0.9122(4) 0.80882(13) 0.5272(2) 0.0302(6) Uani 1 1 d . .
H12 H 1.0433 0.8194 0.5755 0.036 Uiso 1 1 calc R U
C13 C 0.8902(4) 0.75899(13) 0.4603(2) 0.0309(6) Uani 1 1 d . .
H13 H 1.0055 0.7365 0.4614 0.037 Uiso 1 1 calc R U
C14 C 0.6947(4) 0.74240(12) 0.3909(2) 0.0287(6) Uani 1 1 d . .
H14 H 0.6777 0.7078 0.3460 0.034 Uiso 1 1 calc R U
C15 C 0.5254(4) 0.77652(12) 0.38777(18) 0.0244(5) Uani 1 1 d . .
H15 H 0.3943 0.7650 0.3406 0.029 Uiso 1 1 calc R U
C16 C 0.3625(4) 0.86235(12) 0.44632(19) 0.0254(5) Uani 1 1 d . .
H16 H 0.2369 0.8474 0.3979 0.030 Uiso 1 1 calc R U
C17 C 0.3582(4) 0.91406(13) 0.50338(19) 0.0274(6) Uani 1 1 d . .
H17 H 0.4762 0.9257 0.5604 0.033 Uiso 1 1 calc R U
C18 C 0.1781(4) 0.95023(13) 0.47750(19) 0.0272(6) Uani 1 1 d . .
H18A H 0.0599 0.9387 0.4205 0.033 Uiso 1 1 calc R U
H18B H 0.1758 0.9860 0.5172 0.033 Uiso 1 1 calc R U
C19 C 0.4997(4) 0.74450(12) 0.59681(19) 0.0259(5) Uani 1 1 d . .
C20 C 0.8808(4) 0.72689(14) 0.6734(2) 0.0306(6) Uani 1 1 d . .
C21 C 0.6560(4) 0.65482(13) 0.5298(2) 0.0282(6) Uani 1 1 d . .
N1 N 0.3541(3) 0.94954(10) 0.22909(15) 0.0233(4) Uani 1 1 d . .
O1 O 0.3780(3) 0.74628(11) 0.63038(16) 0.0424(5) Uani 1 1 d . .
O2 O 0.9966(3) 0.71786(12) 0.75482(16) 0.0514(6) Uani 1 1 d . .
O3 O 0.6334(4) 0.60053(10) 0.52209(17) 0.0447(5) Uani 1 1 d . .
F1 F -0.3210(2) 1.13616(8) 0.22881(13) 0.0392(4) Uani 1 1 d . .
Cr1 Cr 0.69461(6) 0.74101(2) 0.54420(3) 0.01872(9) Uani 1 1 d . .
Pd1 Pd 0.26223(3) 0.95296(2) 0.35392(2) 0.01798(5) Uani 1 1 d . .

loop_
_atom_site_aniso_label
_atom_site_aniso_U_11
_atom_site_aniso_U_22
_atom_site_aniso_U_33
_atom_site_aniso_U_23
_atom_site_aniso_U_13
_atom_site_aniso_U_12
C1 0.0223(12) 0.0180(11) 0.0186(11) 0.0001(9) 0.0057(9) -0.0013(9)
C2 0.0253(13) 0.0201(12) 0.0239(12) 0.0008(9) 0.0106(10) -0.0010(9)
C3 0.0241(13) 0.0226(13) 0.0320(14) 0.0002(10) 0.0106(11) 0.0010(10)
C4 0.0297(14) 0.0255(14) 0.0310(14) 0.0107(11) 0.0071(12) 0.0019(11)
C5 0.0335(15) 0.0296(14) 0.0282(14) 0.0088(11) 0.0156(12) -0.0021(11)
C6 0.0255(13) 0.0221(12) 0.0239(12) 0.0021(10) 0.0110(10) -0.0023(10)
C7 0.0318(15) 0.0301(14) 0.0298(14) 0.0062(11) 0.0174(12) -0.0009(11)
C8 0.0369(16) 0.0406(17) 0.0364(16) 0.0065(13) 0.0234(13) 0.0103(13)
C9 0.0456(18) 0.0421(17) 0.0277(14) -0.0123(13) 0.0162(13) -0.0080(14)
C10 0.0247(13) 0.0214(12) 0.0227(12) 0.0061(9) 0.0118(10) 0.0045(10)
C11 0.0297(14) 0.0196(12) 0.0264(13) -0.0030(10) 0.0087(11) -0.0037(10)
C12 0.0192(13) 0.0321(15) 0.0371(16) 0.0016(12) 0.0089(11) -0.0063(11)
C13 0.0288(14) 0.0323(15) 0.0388(15) 0.0077(12) 0.0213(12) 0.0085(12)
C14 0.0437(16) 0.0230(13) 0.0246(13) -0.0001(10) 0.0190(12) 0.0030(12)
C15 0.0224(13) 0.0279(13) 0.0178(11) 0.0021(10) 0.0026(10) -0.0022(10)
C16 0.0241(13) 0.0260(13) 0.0251(13) 0.0059(10) 0.0087(10) 0.0050(10)
C17 0.0327(14) 0.0317(14) 0.0194(12) 0.0076(10) 0.0118(11) 0.0070(11)
C18 0.0339(14) 0.0315(14) 0.0212(12) 0.0073(11) 0.0161(11) 0.0131(12)
C19 0.0233(13) 0.0274(13) 0.0247(13) 0.0053(10) 0.0073(10) 0.0061(10)
C20 0.0243(14) 0.0385(16) 0.0269(14) 0.0015(11) 0.0079(11) 0.0088(11)
C21 0.0337(15) 0.0301(15) 0.0256(13) 0.0023(11) 0.0167(12) 0.0027(11)
N1 0.0273(11) 0.0247(11) 0.0223(10) 0.0008(9) 0.0146(9) 0.0017(9)
O1 0.0345(12) 0.0561(14) 0.0456(13) 0.0139(10) 0.0253(10) 0.0124(10)
O2 0.0405(13) 0.0746(18) 0.0256(11) 0.0076(11) -0.0011(10) 0.0165(12)
O3 0.0683(16) 0.0258(12) 0.0516(14) -0.0010(9) 0.0363(12) -0.0025(10)
F1 0.0360(10) 0.0354(9) 0.0495(10) 0.0115(8) 0.0204(8) 0.0140(7)
Cr1 0.01675(18) 0.0205(2) 0.01749(18) 0.00003(14) 0.00529(15) 0.00297(15)
Pd1 0.01974(9) 0.01871(9) 0.01681(9) 0.00123(7) 0.00865(7) 0.00202(7)

loop_
_atom_type_symbol
_atom_type_description
_atom_type_scat_dispersion_real
_atom_type_scat_dispersion_imag
_atom_type_scat_source
C C 0.0033 0.0016 'International Tables Vol C Tables 4.2.6.8 and 6.1.1.4'
H H 0.0000 0.0000 'International Tables Vol C Tables 4.2.6.8 and 6.1.1.4'
N N 0.0061 0.0033 'International Tables Vol C Tables 4.2.6.8 and 6.1.1.4'
O O 0.0106 0.0060 'International Tables Vol C Tables 4.2.6.8 and 6.1.1.4'
F F 0.0171 0.0103 'International Tables Vol C Tables 4.2.6.8 and 6.1.1.4'
Cr Cr 0.3209 0.6236 'International Tables Vol C Tables 4.2.6.8 and 6.1.1.4'
Pd Pd -0.9988 1.0072 'International Tables Vol C Tables 4.2.6.8 and 6.1.1.4'

loop_
_geom_angle_atom_site_label_1
_geom_angle_atom_site_label_2
_geom_angle_atom_site_label_3
_geom_angle
C2 C1 C6 117.4(2)
C2 C1 Pd1 129.15(18)
C6 C1 Pd1 113.10(18)
C3 C2 C1 119.7(2)
C3 C2 H2 120.2
C1 C2 H2 120.2
C4 C3 F1 118.6(2)
C4 C3 C2 123.3(2)
F1 C3 C2 118.1(2)
C3 C4 C5 117.8(2)
C3 C4 H4 121.1
C5 C4 H4 121.1
C4 C5 C6 120.5(2)
C4 C5 H5 119.8
C6 C5 H5 119.8
C5 C6 C1 121.4(2)
C5 C6 C7 122.4(2)
C1 C6 C7 116.2(2)
N1 C7 C6 109.6(2)
N1 C7 H7A 109.7
C6 C7 H7A 109.7
N1 C7 H7B 109.7
C6 C7 H7B 109.7
H7A C7 H7B 108.2
N1 C8 H8A 109.5
N1 C8 H8B 109.5
H8A C8 H8B 109.5
N1 C8 H8C 109.5
H8A C8 H8C 109.5
H8B C8 H8C 109.5
N1 C9 H9A 109.5
N1 C9 H9B 109.5
H9A C9 H9B 109.5
N1 C9 H9C 109.5
H9A C9 H9C 109.5
H9B C9 H9C 109.5
C11 C10 C15 118.4(2)
C11 C10 C16 124.0(2)
C15 C10 C16 117.6(2)
C11 C10 Cr1 70.76(14)
C15 C10 Cr1 70.37(14)
C16 C10 Cr1 130.17(17)
C12 C11 C10 120.3(2)
C12 C11 Cr1 70.53(15)
C10 C11 Cr1 72.59(14)
C12 C11 H11 119.8
C10 C11 H11 119.8
Cr1 C11 H11 129.5
C13 C12 C11 121.1(2)
C13 C12 Cr1 72.32(16)
C11 C12 Cr1 72.60(15)
C13 C12 H12 119.4
C11 C12 H12 119.4
Cr1 C12 H12 127.8
C12 C13 C14 119.1(2)
C12 C13 Cr1 71.00(15)
C14 C13 Cr1 71.01(15)
C12 C13 H13 120.4
C14 C13 H13 120.4
Cr1 C13 H13 130.0
C15 C14 C13 120.4(2)
C15 C14 Cr1 72.18(14)
C13 C14 Cr1 71.93(15)
C15 C14 H14 119.8
C13 C14 H14 119.8
Cr1 C14 H14 128.3
C14 C15 C10 120.6(2)
C14 C15 Cr1 71.01(14)
C10 C15 Cr1 72.70(14)
C14 C15 H15 119.7
C10 C15 H15 119.7
Cr1 C15 H15 128.9
C17 C16 C10 125.0(2)
C17 C16 Pd1 66.83(14)
C10 C16 Pd1 121.47(17)
C17 C16 H16 117.5
C10 C16 H16 117.5
Pd1 C16 H16 82.0
C16 C17 C18 120.3(3)
C16 C17 Pd1 77.14(15)
C18 C17 Pd1 68.54(14)
C16 C17 H17 119.9
C18 C17 H17 119.9
Pd1 C17 H17 126.2
C17 C18 Pd1 72.39(14)
C17 C18 H18A 120.0
Pd1 C18 H18A 74.5
C17 C18 H18B 120.0
Pd1 C18 H18B 124.7
H18A C18 H18B 120.0
O1 C19 Cr1 179.4(3)
O2 C20 Cr1 179.4(3)
O3 C21 Cr1 179.0(3)
C8 N1 C9 109.0(2)
C8 N1 C7 109.6(2)
C9 N1 C7 109.3(2)
C8 N1 Pd1 114.58(16)
C9 N1 Pd1 108.89(16)
C7 N1 Pd1 105.29(15)
C20 Cr1 C21 88.35(12)
C20 Cr1 C19 87.57(12)
C21 Cr1 C19 88.89(12)
C20 Cr1 C12 87.31(12)
C21 Cr1 C12 135.32(11)
C19 Cr1 C12 135.24(11)
C20 Cr1 C14 136.59(12)
C21 Cr1 C14 87.70(11)
C19 Cr1 C14 135.52(11)
C12 Cr1 C14 66.33(10)
C20 Cr1 C13 102.40(12)
C21 Cr1 C13 101.95(11)
C19 Cr1 C13 165.36(11)
C12 Cr1 C13 36.68(10)
C14 Cr1 C13 37.06(10)
C20 Cr1 C15 165.50(12)
C21 Cr1 C15 102.76(11)
C19 Cr1 C15 101.76(10)
C12 Cr1 C15 78.25(10)
C14 Cr1 C15 36.81(10)
C13 Cr1 C15 66.48(10)
C20 Cr1 C11 101.36(12)
C21 Cr1 C11 165.98(11)
C19 Cr1 C11 101.49(11)
C12 Cr1 C11 36.87(10)
C14 Cr1 C11 78.29(10)
C13 Cr1 C11 66.29(10)
C15 Cr1 C11 66.14(9)
C20 Cr1 C10 134.52(11)
C21 Cr1 C10 136.56(11)
C19 Cr1 C10 86.78(10)
C12 Cr1 C10 66.34(10)
C14 Cr1 C10 66.51(9)
C13 Cr1 C10 78.58(9)
C15 Cr1 C10 36.93(9)
C11 Cr1 C10 36.65(9)
C1 Pd1 C18 101.35(10)
C1 Pd1 C17 137.63(10)
C18 Pd1 C17 39.07(10)
C1 Pd1 N1 82.07(9)
C18 Pd1 N1 176.35(9)
C17 Pd1 N1 138.03(9)
C1 Pd1 C16 164.63(10)
C18 Pd1 C16 67.13(10)
C17 Pd1 C16 36.03(10)
N1 Pd1 C16 109.27(9)

loop_
_geom_bond_atom_site_label_1
_geom_bond_atom_site_label_2
_geom_bond_distance
C1 C2 1.397(3)
C1 C6 1.407(3)
C1 Pd1 2.021(2)
C2 C3 1.385(3)
C2 H2 0.9500
C3 C4 1.367(4)
C3 F1 1.367(3)
C4 C5 1.388(4)
C4 H4 0.9500
C5 C6 1.392(3)
C5 H5 0.9500
C6 C7 1.507(4)
C7 N1 1.488(3)
C7 H7A 0.9900
C7 H7B 0.9900
C8 N1 1.479(3)
C8 H8A 0.9800
C8 H8B 0.9800
C8 H8C 0.9800
C9 N1 1.488(3)
C9 H9A 0.9800
C9 H9B 0.9800
C9 H9C 0.9800
C10 C11 1.410(3)
C10 C15 1.419(4)
C10 C16 1.478(3)
C10 Cr1 2.254(2)
C11 C12 1.402(4)
C11 Cr1 2.231(3)
C11 H11 0.9500
C12 C13 1.392(4)
C12 Cr1 2.204(3)
C12 H12 0.9500
C13 C14 1.408(4)
C13 Cr1 2.221(3)
C13 H13 0.9500
C14 C15 1.400(4)
C14 Cr1 2.209(3)
C14 H14 0.9500
C15 Cr1 2.224(2)
C15 H15 0.9500
C16 C17 1.373(4)
C16 Pd1 2.276(2)
C16 H16 0.9500
C17 C18 1.419(4)
C17 Pd1 2.146(2)
C17 H17 0.9500
C18 Pd1 2.096(2)
C18 H18A 0.9500
C18 H18B 0.9500
C19 O1 1.156(3)
C19 Cr1 1.840(3)
C20 O2 1.154(3)
C20 Cr1 1.836(3)
C21 O3 1.155(3)
C21 Cr1 1.838(3)
N1 Pd1 2.149(2)

loop_
_geom_torsion_atom_site_label_1
_geom_torsion_atom_site_label_2
_geom_torsion_atom_site_label_3
_geom_torsion_atom_site_label_4
_geom_torsion
C6 C1 C2 C3 0.0(4)
Pd1 C1 C2 C3 -172.87(19)
C1 C2 C3 C4 1.4(4)
C1 C2 C3 F1 -179.1(2)
F1 C3 C4 C5 178.9(2)
C2 C3 C4 C5 -1.5(4)
C3 C4 C5 C6 0.3(4)
C4 C5 C6 C1 1.0(4)
C4 C5 C6 C7 -177.9(3)
C2 C1 C6 C5 -1.1(4)
Pd1 C1 C6 C5 172.8(2)
C2 C1 C6 C7 177.9(2)
Pd1 C1 C6 C7 -8.2(3)
C5 C6 C7 N1 -147.9(2)
C1 C6 C7 N1 33.2(3)
C15 C10 C11 C12 0.4(4)
C16 C10 C11 C12 -179.9(2)
Cr1 C10 C11 C12 54.0(2)
C15 C10 C11 Cr1 -53.6(2)
C16 C10 C11 Cr1 126.1(2)
C10 C11 C12 C13 0.9(4)
Cr1 C11 C12 C13 55.9(2)
C10 C11 C12 Cr1 -55.0(2)
C11 C12 C13 C14 -1.9(4)
Cr1 C12 C13 C14 54.2(2)
C11 C12 C13 Cr1 -56.0(2)
C12 C13 C14 C15 1.5(4)
Cr1 C13 C14 C15 55.6(2)
C12 C13 C14 Cr1 -54.1(2)
C13 C14 C15 C10 -0.1(4)
Cr1 C14 C15 C10 55.4(2)
C13 C14 C15 Cr1 -55.5(2)
C11 C10 C15 C14 -0.8(4)
C16 C10 C15 C14 179.5(2)
Cr1 C10 C15 C14 -54.6(2)
C11 C10 C15 Cr1 53.8(2)
C16 C10 C15 Cr1 -125.9(2)
C11 C10 C16 C17 1.9(4)
C15 C10 C16 C17 -178.5(2)
Cr1 C10 C16 C17 94.7(3)
C11 C10 C16 Pd1 84.1(3)
C15 C10 C16 Pd1 -96.2(3)
Cr1 C10 C16 Pd1 176.92(12)
C10 C16 C17 C18 168.6(2)
Pd1 C16 C17 C18 55.4(2)
C10 C16 C17 Pd1 113.2(2)
C16 C17 C18 Pd1 -59.6(2)
C6 C7 N1 C8 -162.7(2)
C6 C7 N1 C9 77.9(3)
C6 C7 N1 Pd1 -39.0(2)
